data_7150994
loop_
_publ_author_name
'Horino, Yoshikazu'
'Takata, Yasushi'
'Hashimoto, Ken'
'Kuroda, Shigeyasu'
'Kimura, Masanari'
'Tamaru, Yoshinao'

_publ_section_title
;
 Gold-catalyzed intermolecular addition of alcohols toward the allenic
 bond of 4-vinylidene-2-oxazolidinones
;
_journal_issue 22
_journal_name_full 'Organic &amp; Biomolecular Chemistry'
_journal_page_first 4105
_journal_page_last 4107
_journal_paper_doi 10.1039/b808921c
_journal_volume 6
_journal_year 2008
_chemical_formula_moiety 'C16 H19 N O5 S '
_chemical_formula_sum 'C16 H19 N O5 S'
_chemical_formula_weight 337.39
_space_group_IT_number 2
_symmetry_cell_setting triclinic
_symmetry_Int_Tables_number 2
_symmetry_space_group_name_Hall '-P 1'
_symmetry_space_group_name_H-M 'P -1'
_cell_angle_alpha 83.827(8)
_cell_angle_beta 80.863(9)
_cell_angle_gamma 79.643(9)
_cell_formula_units_Z 2
_cell_length_a 7.6397(9)
_cell_length_b 10.614(1)
_cell_length_c 10.778(1)
_cell_measurement_reflns_used 25
_cell_measurement_temperature 296.2
_cell_measurement_theta_max 15.0
_cell_measurement_theta_min 14.7
_cell_volume 846.00(15)
_computing_cell_refinement 'MSC/AFC Diffractometer Control'
_computing_data_collection 'MSC/AFC Diffractometer Control'
_computing_data_reduction 'teXsan Ver. 2.0'
_computing_publication_material 'teXsan Ver. 2.0'
_computing_structure_refinement 'teXsan Ver. 2.0'
_computing_structure_solution SIR92
_diffrn_measured_fraction_theta_full 1.0024
_diffrn_measured_fraction_theta_max 1.0024
_diffrn_measurement_device_type 'Rigaku AFC7R'
_diffrn_measurement_method \w-2\q
_diffrn_radiation_type 'Mo K\a'
_diffrn_radiation_wavelength 0.7107
_diffrn_reflns_av_R_equivalents 0.010
_diffrn_reflns_limit_h_max 10
_diffrn_reflns_limit_h_min -10
_diffrn_reflns_limit_k_max 0
_diffrn_reflns_limit_k_min -14
_diffrn_reflns_limit_l_max 15
_diffrn_reflns_limit_l_min -15
_diffrn_reflns_number 5175
_diffrn_reflns_theta_full 30.01
_diffrn_reflns_theta_max 30.01
_diffrn_standards_decay_% 0.43
_diffrn_standards_interval_count 150
_diffrn_standards_number 3
_exptl_absorpt_coefficient_mu 0.215
_exptl_absorpt_correction_type none
_exptl_crystal_colour colorless
_exptl_crystal_density_diffrn 1.324
_exptl_crystal_density_method 'not measured'
_exptl_crystal_description prismatic
_exptl_crystal_F_000 356.00
_exptl_crystal_size_max 0.400
_exptl_crystal_size_mid 0.300
_exptl_crystal_size_min 0.250
_refine_diff_density_max 0.26
_refine_diff_density_min -0.33
_refine_ls_extinction_method none
_refine_ls_goodness_of_fit_ref 1.894
_refine_ls_hydrogen_treatment noref
_refine_ls_number_parameters 208
_refine_ls_number_reflns 2716
_refine_ls_R_factor_gt 0.0502
_refine_ls_shift/su_max 0.0002
_refine_ls_structure_factor_coef Fsqd
_refine_ls_weighting_details 'w = 1/[\s^2^(Fo^2^) + (0.05000(Max(Fo^2^,0) + 2Fc^2^)/3)^2^]'
_refine_ls_weighting_scheme calc
_refine_ls_wR_factor_ref 0.1437
_reflns_number_gt 2716
_reflns_number_total 5175
_reflns_threshold_expression F^2^>3.0\s(F^2^)
_cod_data_source_file b808921c.txt
_cod_data_source_block horino071225
_cod_original_cell_volume 846.0(2)
_cod_original_sg_symbol_H-M 'P -1 '
_cod_original_formula_sum 'C16 H19 N O5 S '
_cod_database_code 7150994

loop_
_symmetry_equiv_pos_as_xyz
x,y,z
-x,-y,-z

loop_
_atom_site_label
_atom_site_type_symbol
_atom_site_fract_x
_atom_site_fract_y
_atom_site_fract_z
_atom_site_U_iso_or_equiv
_atom_site_adp_type
_atom_site_occupancy
_atom_site_symmetry_multiplicity
_atom_site_calc_flag
_atom_site_refinement_flags
_atom_site_disorder_assembly
_atom_site_disorder_group
S(1) S 0.71183(8) 0.28102(7) 0.19518(8) 0.0657(2) Uani 1.00 1 d . . .
O(1) O 0.3039(3) 0.3893(2) 0.0217(2) 0.0680(6) Uani 1.00 1 d . . .
O(2) O 0.5794(3) 0.2999(2) -0.0609(2) 0.0793(7) Uani 1.00 1 d . . .
O(3) O 0.2896(2) 0.2563(1) 0.3016(2) 0.0552(5) Uani 1.00 1 d . . .
O(4) O 0.8434(2) 0.3161(2) 0.0933(2) 0.0923(7) Uani 1.00 1 d . . .
O(5) O 0.7046(3) 0.3232(2) 0.3162(2) 0.0893(8) Uani 1.00 1 d . . .
N(1) N 0.5113(2) 0.3422(2) 0.1505(2) 0.0521(5) Uani 1.00 1 d . . .
C(1) C 0.2216(3) 0.4365(2) 0.1400(3) 0.0612(7) Uani 1.00 1 d . . .
C(2) C 0.4777(3) 0.3395(2) 0.0274(3) 0.0588(7) Uani 1.00 1 d . . .
C(3) C 0.3402(3) 0.3698(2) 0.2383(2) 0.0531(6) Uani 1.00 1 d . . .
C(4) C 0.3461(4) 0.4601(3) 0.3339(3) 0.0696(9) Uani 1.00 1 d . . .
C(5) C 0.2487(6) 0.4615(3) 0.4430(3) 0.102(1) Uani 1.00 1 d . . .
C(6) C 0.7273(3) 0.1135(2) 0.2084(2) 0.0560(7) Uani 1.00 1 d . . .
C(7) C 0.6926(4) 0.0496(3) 0.3266(3) 0.0638(8) Uani 1.00 1 d . . .
C(8) C 0.7162(4) -0.0831(3) 0.3370(3) 0.0675(8) Uani 1.00 1 d . . .
C(9) C 0.7718(4) -0.1534(3) 0.2328(3) 0.0681(8) Uani 1.00 1 d . . .
C(10) C 0.8015(4) -0.0863(3) 0.1158(3) 0.0758(9) Uani 1.00 1 d . . .
C(11) C 0.7814(4) 0.0453(3) 0.1033(3) 0.0712(9) Uani 1.00 1 d . . .
C(12) C 0.7987(6) -0.2976(3) 0.2436(4) 0.098(1) Uani 1.00 1 d . . .
C(13) C 0.2478(3) 0.1654(2) 0.2251(3) 0.0581(7) Uani 1.00 1 d . . .
C(14) C 0.1969(3) 0.0536(2) 0.3054(3) 0.0622(7) Uani 1.00 1 d . . .
C(15) C 0.2656(4) -0.0656(3) 0.2875(3) 0.0672(8) Uani 1.00 1 d . . .
C(16) C 0.2158(5) -0.1817(3) 0.3614(3) 0.092(1) Uani 1.00 1 d . . .
H(1) H 0.1036 0.4162 0.1610 0.0732 Uiso 1.00 1 calc . . .
H(2) H 0.2155 0.5270 0.1361 0.0732 Uiso 1.00 1 calc . . .
H(3) H 0.4265 0.5206 0.3129 0.0837 Uiso 1.00 1 calc . . .
H(4) H 0.2598 0.5208 0.5005 0.1195 Uiso 1.00 1 calc . . .
H(5) H 0.1685 0.4016 0.4674 0.1195 Uiso 1.00 1 calc . . .
H(6) H 0.6538 0.0965 0.3991 0.0764 Uiso 1.00 1 calc . . .
H(7) H 0.6937 -0.1275 0.4178 0.0811 Uiso 1.00 1 calc . . .
H(8) H 0.8365 -0.1330 0.0425 0.0906 Uiso 1.00 1 calc . . .
H(9) H 0.8053 0.0894 0.0224 0.0858 Uiso 1.00 1 calc . . .
H(10) H 0.7212 -0.3252 0.1952 0.1186 Uiso 1.00 1 calc . . .
H(11) H 0.7715 -0.3278 0.3294 0.1186 Uiso 1.00 1 calc . . .
H(12) H 0.9200 -0.3303 0.2130 0.1186 Uiso 1.00 1 calc . . .
H(13) H 0.1506 0.2050 0.1817 0.0696 Uiso 1.00 1 calc . . .
H(14) H 0.3499 0.1381 0.1660 0.0696 Uiso 1.00 1 calc . . .
H(15) H 0.1062 0.0694 0.3763 0.0746 Uiso 1.00 1 calc . . .
H(16) H 0.3590 -0.0788 0.2181 0.0801 Uiso 1.00 1 calc . . .
H(17) H 0.1238 -0.1578 0.4288 0.1096 Uiso 1.00 1 calc . . .
H(18) H 0.1736 -0.2325 0.3086 0.1096 Uiso 1.00 1 calc . . .
H(19) H 0.3181 -0.2300 0.3941 0.1096 Uiso 1.00 1 calc . . .

loop_
_atom_site_aniso_label
_atom_site_aniso_U_11
_atom_site_aniso_U_22
_atom_site_aniso_U_33
_atom_site_aniso_U_12
_atom_site_aniso_U_13
_atom_site_aniso_U_23
S(1) 0.0462(3) 0.0608(4) 0.0945(5) -0.0095(3) -0.0212(3) -0.0089(3)
O(1) 0.064(1) 0.070(1) 0.068(1) -0.0029(8) -0.0191(9) 0.0031(9)
O(2) 0.080(1) 0.083(1) 0.068(1) -0.009(1) 0.008(1) -0.008(1)
O(3) 0.0603(10) 0.0451(8) 0.060(1) -0.0119(7) -0.0043(8) -0.0064(7)
O(4) 0.0425(10) 0.085(1) 0.145(2) -0.0199(9) -0.004(1) 0.012(1)
O(5) 0.092(1) 0.078(1) 0.111(2) -0.004(1) -0.052(1) -0.028(1)
N(1) 0.0406(9) 0.053(1) 0.063(1) -0.0066(8) -0.0076(8) -0.0074(9)
C(1) 0.051(1) 0.053(1) 0.075(2) -0.001(1) -0.008(1) 0.000(1)
C(2) 0.059(1) 0.054(1) 0.063(2) -0.013(1) -0.007(1) 0.002(1)
C(3) 0.049(1) 0.041(1) 0.068(1) -0.0061(9) -0.005(1) -0.005(1)
C(4) 0.083(2) 0.049(1) 0.078(2) -0.013(1) -0.007(2) -0.013(1)
C(5) 0.159(4) 0.070(2) 0.076(2) -0.028(2) 0.003(2) -0.019(2)
C(6) 0.044(1) 0.061(1) 0.063(2) -0.0026(10) -0.012(1) -0.010(1)
C(7) 0.058(1) 0.071(2) 0.062(2) -0.001(1) -0.013(1) -0.014(1)
C(8) 0.069(2) 0.068(2) 0.064(2) -0.007(1) -0.016(1) 0.002(1)
C(9) 0.070(2) 0.061(2) 0.076(2) 0.000(1) -0.027(1) -0.008(1)
C(10) 0.086(2) 0.070(2) 0.070(2) 0.009(1) -0.017(2) -0.021(1)
C(11) 0.069(2) 0.075(2) 0.064(2) 0.001(1) -0.005(1) -0.006(1)
C(12) 0.125(3) 0.066(2) 0.108(3) 0.001(2) -0.043(2) -0.011(2)
C(13) 0.054(1) 0.052(1) 0.072(2) -0.013(1) -0.011(1) -0.009(1)
C(14) 0.058(1) 0.055(1) 0.075(2) -0.014(1) -0.004(1) -0.010(1)
C(15) 0.067(2) 0.058(1) 0.080(2) -0.011(1) -0.012(1) -0.012(1)
C(16) 0.114(3) 0.055(2) 0.112(3) -0.018(2) -0.032(2) -0.004(2)

loop_
_atom_type_symbol
_atom_type_description
_atom_type_scat_dispersion_real
_atom_type_scat_dispersion_imag
_atom_type_scat_source
C C 0.003 0.002
;International Tables for Crystallography
(1992, Vol. C, Tables 4.2.6.8 and 6.1.1.1)
;
H H 0.000 0.000
;International Tables for Crystallography
(1992, Vol. C, Table 6.1.1.2)
;
N N 0.006 0.003
;International Tables for Crystallography
(1992, Vol. C, Tables 4.2.6.8 and 6.1.1.1)
;
O O 0.011 0.006
;International Tables for Crystallography
(1992, Vol. C, Tables 4.2.6.8 and 6.1.1.1)
;
S S 0.125 0.123
;International Tables for Crystallography
(1992, Vol. C, Tables 4.2.6.8 and 6.1.1.1)
;

loop_
_geom_angle_atom_site_label_1
_geom_angle_atom_site_label_2
_geom_angle_atom_site_label_3
_geom_angle
_geom_angle_site_symmetry_1
_geom_angle_site_symmetry_2
_geom_angle_site_symmetry_3
_geom_angle_publ_flag
O(4) S(1) O(5) 120.5(1) . . . yes
O(4) S(1) N(1) 106.0(1) . . . yes
O(4) S(1) C(6) 108.5(1) . . . yes
O(5) S(1) N(1) 105.4(1) . . . yes
O(5) S(1) C(6) 109.1(1) . . . yes
N(1) S(1) C(6) 106.7(1) . . . yes
C(1) O(1) C(2) 109.7(2) . . . yes
C(3) O(3) C(13) 116.8(2) . . . yes
S(1) N(1) C(2) 122.1(2) . . . yes
S(1) N(1) C(3) 124.8(2) . . . yes
C(2) N(1) C(3) 110.9(2) . . . yes
O(1) C(1) C(3) 106.6(2) . . . yes
O(1) C(1) H(1) 110.1 . . . no
O(1) C(1) H(2) 110.2 . . . no
C(3) C(1) H(1) 110.3 . . . no
C(3) C(1) H(2) 110.3 . . . no
H(1) C(1) H(2) 109.4 . . . no
O(1) C(2) O(2) 123.2(3) . . . yes
O(1) C(2) N(1) 108.6(2) . . . yes
O(2) C(2) N(1) 128.2(3) . . . yes
O(3) C(3) N(1) 111.3(2) . . . yes
O(3) C(3) C(1) 115.3(2) . . . yes
O(3) C(3) C(4) 108.6(2) . . . yes
N(1) C(3) C(1) 97.5(2) . . . yes
N(1) C(3) C(4) 113.8(2) . . . yes
C(1) C(3) C(4) 110.2(2) . . . yes
C(3) C(4) C(5) 124.0(3) . . . yes
C(3) C(4) H(3) 118.0 . . . no
C(5) C(4) H(3) 118.0 . . . no
C(4) C(5) H(4) 120.0 . . . no
C(4) C(5) H(5) 120.1 . . . no
H(4) C(5) H(5) 119.9 . . . no
S(1) C(6) C(7) 119.3(2) . . . yes
S(1) C(6) C(11) 120.4(2) . . . yes
C(7) C(6) C(11) 120.2(3) . . . yes
C(6) C(7) C(8) 118.9(2) . . . yes
C(6) C(7) H(6) 120.4 . . . no
C(8) C(7) H(6) 120.7 . . . no
C(7) C(8) C(9) 121.7(2) . . . yes
C(7) C(8) H(7) 119.3 . . . no
C(9) C(8) H(7) 118.9 . . . no
C(8) C(9) C(10) 117.8(3) . . . yes
C(8) C(9) C(12) 122.0(3) . . . yes
C(10) C(9) C(12) 120.2(3) . . . yes
C(9) C(10) C(11) 121.5(3) . . . yes
C(9) C(10) H(8) 119.0 . . . no
C(11) C(10) H(8) 119.5 . . . no
C(6) C(11) C(10) 119.8(3) . . . yes
C(6) C(11) H(9) 120.0 . . . no
C(10) C(11) H(9) 120.2 . . . no
C(9) C(12) H(10) 109.3 . . . no
C(9) C(12) H(11) 109.3 . . . no
C(9) C(12) H(12) 109.3 . . . no
H(10) C(12) H(11) 109.6 . . . no
H(10) C(12) H(12) 109.6 . . . no
H(11) C(12) H(12) 109.7 . . . no
O(3) C(13) C(14) 109.8(2) . . . yes
O(3) C(13) H(13) 109.4 . . . no
O(3) C(13) H(14) 109.6 . . . no
C(14) C(13) H(13) 109.3 . . . no
C(14) C(13) H(14) 109.2 . . . no
H(13) C(13) H(14) 109.6 . . . no
C(13) C(14) C(15) 125.1(3) . . . yes
C(13) C(14) H(15) 117.4 . . . no
C(15) C(14) H(15) 117.4 . . . no
C(14) C(15) C(16) 127.8(3) . . . yes
C(14) C(15) H(16) 115.9 . . . no
C(16) C(15) H(16) 116.3 . . . no
C(15) C(16) H(17) 109.5 . . . no
C(15) C(16) H(18) 109.4 . . . no
C(15) C(16) H(19) 109.4 . . . no
H(17) C(16) H(18) 109.5 . . . no
H(17) C(16) H(19) 109.7 . . . no
H(18) C(16) H(19) 109.4 . . . no

loop_
_geom_bond_atom_site_label_1
_geom_bond_atom_site_label_2
_geom_bond_distance
_geom_bond_site_symmetry_1
_geom_bond_site_symmetry_2
_geom_bond_publ_flag
S(1) O(4) 1.432(2) . . yes
S(1) O(5) 1.414(2) . . yes
S(1) N(1) 1.676(2) . . yes
S(1) C(6) 1.752(3) . . yes
O(1) C(1) 1.429(3) . . yes
O(1) C(2) 1.346(3) . . yes
O(2) C(2) 1.192(3) . . yes
O(3) C(3) 1.405(3) . . yes
O(3) C(13) 1.441(3) . . yes
N(1) C(2) 1.394(3) . . yes
N(1) C(3) 1.490(3) . . yes
C(1) C(3) 1.535(3) . . yes
C(1) H(1) 0.951 . . no
C(1) H(2) 0.950 . . no
C(3) C(4) 1.492(4) . . yes
C(4) C(5) 1.288(4) . . yes
C(4) H(3) 0.952 . . no
C(5) H(4) 0.952 . . no
C(5) H(5) 0.949 . . no
C(6) C(7) 1.388(4) . . yes
C(6) C(11) 1.377(4) . . yes
C(7) C(8) 1.382(4) . . yes
C(7) H(6) 0.951 . . no
C(8) C(9) 1.383(4) . . yes
C(8) H(7) 0.950 . . no
C(9) C(10) 1.386(4) . . yes
C(9) C(12) 1.502(4) . . yes
C(10) C(11) 1.371(4) . . yes
C(10) H(8) 0.955 . . no
C(11) H(9) 0.952 . . no
C(12) H(10) 0.950 . . no
C(12) H(11) 0.949 . . no
C(12) H(12) 0.948 . . no
C(13) C(14) 1.465(4) . . yes
C(13) H(13) 0.950 . . no
C(13) H(14) 0.948 . . no
C(14) C(15) 1.302(4) . . yes
C(14) H(15) 0.953 . . no
C(15) C(16) 1.469(4) . . yes
C(15) H(16) 0.951 . . no
C(16) H(17) 0.948 . . no
C(16) H(18) 0.951 . . no
C(16) H(19) 0.949 . . no

loop_
_geom_contact_atom_site_label_1
_geom_contact_atom_site_label_2
_geom_contact_distance
_geom_contact_site_symmetry_1
_geom_contact_site_symmetry_2
_geom_contact_publ_flag
O(1) O(4) 3.306(3) . 2_665 ?
O(1) C(12) 3.365(4) . 2_655 ?
O(1) C(2) 3.532(3) . 2_665 ?
O(2) C(1) 3.388(3) . 2_665 ?
O(2) C(15) 3.589(4) . 2_655 ?
O(4) C(1) 3.460(4) . 2_665 ?
O(4) C(1) 3.487(3) . 1_655 ?
C(2) C(2) 3.464(5) . 2_665 ?

loop_
_geom_torsion_atom_site_label_1
_geom_torsion_atom_site_label_2
_geom_torsion_atom_site_label_3
_geom_torsion_atom_site_label_4
_geom_torsion
_geom_torsion_site_symmetry_1
_geom_torsion_site_symmetry_2
_geom_torsion_site_symmetry_3
_geom_torsion_site_symmetry_4
_geom_torsion_publ_flag
S(1) N(1) C(2) O(1) 176.9(2) . . . . yes
S(1) N(1) C(2) O(2) -2.4(4) . . . . yes
S(1) N(1) C(3) O(3) -65.5(2) . . . . yes
S(1) N(1) C(3) C(1) 173.5(2) . . . . yes
S(1) N(1) C(3) C(4) 57.5(3) . . . . yes
S(1) C(6) C(7) C(8) -175.9(2) . . . . yes
S(1) C(6) C(11) C(10) 176.8(2) . . . . yes
O(1) C(1) C(3) O(3) -93.0(2) . . . . yes
O(1) C(1) C(3) N(1) 24.8(2) . . . . yes
O(1) C(1) C(3) C(4) 143.7(2) . . . . yes
O(1) C(2) N(1) C(3) 12.9(3) . . . . yes
O(2) C(2) O(1) C(1) -175.8(2) . . . . yes
O(2) C(2) N(1) C(3) -166.4(3) . . . . yes
O(3) C(3) N(1) C(2) 97.9(2) . . . . yes
O(3) C(3) C(4) C(5) -28.4(4) . . . . yes
O(3) C(13) C(14) C(15) -128.6(3) . . . . yes
O(4) S(1) N(1) C(2) 40.3(2) . . . . yes
O(4) S(1) N(1) C(3) -158.0(2) . . . . yes
O(4) S(1) C(6) C(7) 146.4(2) . . . . yes
O(4) S(1) C(6) C(11) -30.5(2) . . . . yes
O(5) S(1) N(1) C(2) 169.0(2) . . . . yes
O(5) S(1) N(1) C(3) -29.2(2) . . . . yes
O(5) S(1) C(6) C(7) 13.5(2) . . . . yes
O(5) S(1) C(6) C(11) -163.5(2) . . . . yes
N(1) S(1) C(6) C(7) -99.8(2) . . . . yes
N(1) S(1) C(6) C(11) 83.2(2) . . . . yes
N(1) C(2) O(1) C(1) 4.8(3) . . . . yes
N(1) C(3) O(3) C(13) -63.9(2) . . . . yes
N(1) C(3) C(4) C(5) -153.0(3) . . . . yes
C(1) C(3) O(3) C(13) 46.0(3) . . . . yes
C(1) C(3) N(1) C(2) -23.0(2) . . . . yes
C(1) C(3) C(4) C(5) 98.7(4) . . . . yes
C(2) O(1) C(1) C(3) -19.9(3) . . . . yes
C(2) N(1) S(1) C(6) -75.1(2) . . . . yes
C(2) N(1) C(3) C(4) -139.0(2) . . . . yes
C(3) O(3) C(13) C(14) -179.6(2) . . . . yes
C(3) N(1) S(1) C(6) 86.6(2) . . . . yes
C(4) C(3) O(3) C(13) 170.1(2) . . . . yes
C(6) C(7) C(8) C(9) -0.6(4) . . . . yes
C(6) C(11) C(10) C(9) -1.2(5) . . . . yes
C(7) C(6) C(11) C(10) -0.2(4) . . . . yes
C(7) C(8) C(9) C(10) -0.8(4) . . . . yes
C(7) C(8) C(9) C(12) 179.6(3) . . . . yes
C(8) C(7) C(6) C(11) 1.1(4) . . . . yes
C(8) C(9) C(10) C(11) 1.7(5) . . . . yes
C(11) C(10) C(9) C(12) -178.7(3) . . . . yes
C(13) C(14) C(15) C(16) -177.5(3) . . . . yes
C(13) C(14) C(15) C(16) -177.5(3) . . . . yes
